data_2022597
loop_
_publ_author_name
'Belhouas, Ratiba'
'Trifa, Chahrazed'
'Bouacida, Sofiane'
'Benmerad, Belkacem'
'Souici, Abdel Hafid'
'Boudaren, Chaouki'
'Merazig, Hocine'

_publ_section_title
;
 A new chiral rare-earth organic framework constructed by tartaric acid:
 synthesis, structural, thermal investigations and optical properties
;
_journal_coeditor_code WP3026
_journal_issue 5
_journal_name_full 'Acta Crystallographica Section C'
_journal_page_first 314
_journal_page_last 321
_journal_paper_doi 10.1107/S2053229622004302
_journal_volume 78
_journal_year 2022
_chemical_absolute_configuration unk
_chemical_formula_iupac '[Ce (C4 H4 O6) (H2 O1)3] Cl'
_chemical_formula_moiety 'C4 H10 Ce O9 +, Cl -'
_chemical_formula_sum 'C4 H10 Ce Cl O9'
_chemical_formula_weight 377.69
_chemical_name_systematic
;
Poly[[triaqua(\m~4~-<i>L</i>-tartrato)cerium(III)] chloride]
;
_space_group_IT_number 4
_space_group_name_Hall 'P 2yb'
_space_group_name_H-M_alt 'P 1 21 1'
_symmetry_cell_setting monoclinic
_symmetry_space_group_name_Hall 'P 2yb'
_symmetry_space_group_name_H-M 'P 1 21 1'
_atom_sites_solution_hydrogens mixed
_audit_creation_method 'WinGX routine CIF_UPDATE'
_cell_angle_alpha 90
_cell_angle_beta 97.8160(10)
_cell_angle_gamma 90
_cell_formula_units_Z 2
_cell_length_a 5.90970(10)
_cell_length_b 7.7974(2)
_cell_length_c 11.7206(3)
_cell_measurement_reflns_used 9267
_cell_measurement_temperature 296(2)
_cell_measurement_theta_max 41.97
_cell_measurement_theta_min 3.15
_cell_volume 535.07(2)
_computing_cell_refinement
;
APEX2 (Bruker, 2011)
;
_computing_data_collection
;
APEX2 (Bruker, 2011)
;
_computing_data_reduction
;
APEX2 (Bruker, 2011)
;
_computing_molecular_graphics
;
ORTEP-3 for Windows (Farrugia, 2012) and
DIAMOND (Brandenburg & Berndt, 2001)
;
_computing_publication_material
;
WinGX (Farrugia, 2012)
;
_computing_structure_refinement
;
SHELXL97 (Sheldrick, 2008)
;
_computing_structure_solution
;
SIR2002 (Burla <i>et al.</i>,  2005)
;
_diffrn_ambient_temperature 296(2)
_diffrn_detector 'CCD plate'
_diffrn_measured_fraction_theta_full 0.989
_diffrn_measured_fraction_theta_max 0.992
_diffrn_measurement_device_type 'Bruker APEXII'
_diffrn_measurement_method 'CCD rotation images, thin slices'
_diffrn_radiation_monochromator graphite
_diffrn_radiation_probe x-ray
_diffrn_radiation_type MoK\a
_diffrn_radiation_wavelength 0.71073
_diffrn_reflns_av_R_equivalents 0.0336
_diffrn_reflns_av_unetI/netI 0.0431
_diffrn_reflns_limit_h_max 7
_diffrn_reflns_limit_h_min -7
_diffrn_reflns_limit_k_max 10
_diffrn_reflns_limit_k_min -10
_diffrn_reflns_limit_l_max 15
_diffrn_reflns_limit_l_min -15
_diffrn_reflns_number 8182
_diffrn_reflns_theta_full 25
_diffrn_reflns_theta_max 27.473
_diffrn_reflns_theta_min 3.147
_exptl_absorpt_coefficient_mu 4.531
_exptl_absorpt_correction_T_max 0.7499
_exptl_absorpt_correction_T_min 0.6086
_exptl_absorpt_correction_type multi-scan
_exptl_absorpt_process_details
;
(SADABS; Sheldrick, 2002)
;
_exptl_crystal_colour Colorless
_exptl_crystal_density_diffrn 2.344
_exptl_crystal_density_method 'not measured'
_exptl_crystal_description prism
_exptl_crystal_F_000 362
_exptl_crystal_size_max 0.17
_exptl_crystal_size_mid 0.09
_exptl_crystal_size_min 0.07
_refine_diff_density_max 0.726
_refine_diff_density_min -0.416
_refine_ls_abs_structure_details
;
Flack <i>x</i> determined using 1056 quotients [(I+)-(I-)]/[(I+)+(I-)]
(Parsons <i>et al.</i>,  2013)
;
_refine_ls_abs_structure_Flack 0.003(14)
_refine_ls_extinction_method none
_refine_ls_goodness_of_fit_ref 1.044
_refine_ls_hydrogen_treatment mixed
_refine_ls_matrix_type full
_refine_ls_number_constraints 0
_refine_ls_number_parameters 162
_refine_ls_number_reflns 2403
_refine_ls_number_restraints 11
_refine_ls_restrained_S_all 1.042
_refine_ls_R_factor_all 0.0195
_refine_ls_R_factor_gt 0.0189
_refine_ls_shift/su_max 0.002
_refine_ls_shift/su_mean 0
_refine_ls_structure_factor_coef Fsqd
_refine_ls_weighting_details 'w=1/[\s^2^(Fo^2^)+(0.0034P)^2^+0.0910P] where P=(Fo^2^+2Fc^2^)/3'
_refine_ls_weighting_scheme calc
_refine_ls_wR_factor_gt 0.0425
_refine_ls_wR_factor_ref 0.0428
_reflns_number_gt 2351
_reflns_number_total 2403
_reflns_threshold_expression 'I > 2\s(I)'
_cod_data_source_file wp3026sup1.cif
_cod_data_source_block TCH
_cod_original_sg_symbol_H-M 'P 21'
_cod_database_code 2022597

loop_
_symmetry_equiv_pos_as_xyz
'x, y, z'
'-x, y+1/2, -z'

loop_
_atom_site_type_symbol
_atom_site_label
_atom_site_fract_x
_atom_site_fract_y
_atom_site_fract_z
_atom_site_U_iso_or_equiv
_atom_site_adp_type
_atom_site_calc_flag
_atom_site_occupancy
_atom_site_disorder_assembly
_atom_site_disorder_group
C C1 1.3911(6) 1.1276(6) 1.8203(4) 0.0212(9) Uani d 1 . .
C C2 1.2482(6) 0.9622(5) 1.8126(4) 0.0172(8) Uani d 1 . .
H H2 1.2889 0.8909 1.7496 0.021 Uiso calc 1 . .
C C3 1.2903(6) 0.8596(5) 1.9267(4) 0.0170(9) Uani d 1 . .
H H3 1.4389 0.8027 1.9302 0.02 Uiso calc 1 . .
C C4 1.1066(7) 0.7203(5) 1.9243(4) 0.0205(8) Uani d 1 . .
O O1 1.6021(5) 1.1110(5) 1.8436(4) 0.0338(9) Uani d 1 . .
O O2 1.2879(5) 1.2663(4) 1.8031(4) 0.0303(8) Uani d 1 . .
O O1W 2.0287(9) 1.4819(6) 1.6265(4) 0.0445(11) Uani d 1 . .
H H1WA 1.981(14) 1.579(5) 1.602(6) 0.053 Uiso d 1 . .
H H1WB 2.073(13) 1.428(7) 1.570(4) 0.053 Uiso d 1 . .
O O3 1.0899(7) 0.6120(5) 1.8464(4) 0.0320(8) Uani d 1 . .
O O2W 1.5657(6) 1.5371(6) 1.7316(4) 0.0392(10) Uani d 1 . .
H H2WA 1.559(10) 1.617(8) 1.682(5) 0.047 Uiso d 1 . .
H H2WB 1.431(5) 1.507(8) 1.739(7) 0.047 Uiso d 1 . .
O O4 0.9802(5) 0.7276(5) 2.0031(3) 0.0236(7) Uani d 1 . .
O O3W 1.6957(9) 1.2091(6) 1.6093(5) 0.0534(13) Uani d 1 . .
H H3WA 1.634(11) 1.115(5) 1.622(8) 0.064 Uiso d 1 . .
H H3WB 1.600(9) 1.271(8) 1.568(6) 0.064 Uiso d 1 . .
O O5 1.0151(5) 1.0140(4) 1.7870(4) 0.0216(7) Uani d 1 . .
O O6 1.2940(5) 0.9618(4) 2.0260(3) 0.0198(6) Uani d 1 . .
Cl Cl1 1.7297(2) 1.8177(3) 1.57477(12) 0.0390(3) Uani d 1 . .
Ce Ce 1.88278(2) 1.33133(5) 1.79949(2) 0.01726(8) Uani d 1 . .
H H5 0.952(8) 0.931(6) 1.751(5) 0.022(13) Uiso d 1 . .
H H6 1.207(10) 1.056(8) 2.008(6) 0.025(14) Uiso d 1 . .

loop_
_atom_site_aniso_label
_atom_site_aniso_U_11
_atom_site_aniso_U_22
_atom_site_aniso_U_33
_atom_site_aniso_U_12
_atom_site_aniso_U_13
_atom_site_aniso_U_23
C1 0.0168(17) 0.021(2) 0.028(2) -0.0069(13) 0.0097(16) -0.0017(18)
C2 0.0147(15) 0.0145(19) 0.023(2) -0.0020(13) 0.0056(15) -0.0018(15)
C3 0.0163(13) 0.014(3) 0.0210(18) -0.0003(12) 0.0022(12) 0.0004(15)
C4 0.0236(17) 0.0135(19) 0.024(2) -0.0017(14) 0.0022(16) -0.0004(16)
O1 0.0152(13) 0.0302(19) 0.056(3) -0.0047(12) 0.0060(14) 0.0021(17)
O2 0.0209(14) 0.0183(14) 0.052(2) -0.0027(10) 0.0074(15) 0.0035(15)
O1W 0.070(3) 0.036(2) 0.032(2) 0.011(2) 0.024(2) 0.0069(18)
O3 0.045(2) 0.0218(18) 0.031(2) -0.0154(15) 0.0113(17) -0.0091(16)
O2W 0.0246(14) 0.038(2) 0.056(3) 0.0041(15) 0.0099(17) 0.022(2)
O4 0.0243(13) 0.0252(18) 0.0219(17) -0.0070(12) 0.0052(12) -0.0004(14)
O3W 0.081(3) 0.030(2) 0.039(3) 0.006(2) -0.031(2) -0.004(2)
O5 0.0148(12) 0.0151(15) 0.033(2) -0.0021(10) -0.0021(13) -0.0012(14)
O6 0.0228(13) 0.0138(15) 0.0224(17) -0.0010(11) 0.0020(12) -0.0015(12)
Cl1 0.0554(6) 0.0265(7) 0.0337(6) -0.0087(8) 0.0008(4) 0.0046(8)
Ce 0.01925(10) 0.01291(11) 0.01951(12) -0.00122(12) 0.00225(7) 0.00055(13)

loop_
_atom_type_symbol
_atom_type_description
_atom_type_scat_dispersion_real
_atom_type_scat_dispersion_imag
_atom_type_scat_source
C C 0.0033 0.0016 'International Tables Vol C Tables 4.2.6.8 and 6.1.1.4'
H H 0 0 'International Tables Vol C Tables 4.2.6.8 and 6.1.1.4'
O O 0.0106 0.006 'International Tables Vol C Tables 4.2.6.8 and 6.1.1.4'
Cl Cl 0.1484 0.1585 'International Tables Vol C Tables 4.2.6.8 and 6.1.1.4'
Nd Nd -0.1943 3.0179 'International Tables Vol C Tables 4.2.6.8 and 6.1.1.4'
Ce Ce -0.2486 2.6331 'International Tables Vol C Tables 4.2.6.8 and 6.1.1.4'

loop_
_geom_angle_atom_site_label_1
_geom_angle_atom_site_label_2
_geom_angle_atom_site_label_3
_geom_angle_site_symmetry_1
_geom_angle_site_symmetry_3
_geom_angle
_geom_angle_publ_flag
O2 C1 O1 . . 125.4(4) no
O2 C1 C2 . . 117.8(3) no
O1 C1 C2 . . 116.8(4) no
O5 C2 C1 . . 106.3(3) no
O5 C2 C3 . . 111.4(3) no
C1 C2 C3 . . 111.1(4) no
O5 C2 H2 . . 109.3 no
C1 C2 H2 . . 109.3 no
C3 C2 H2 . . 109.3 no
O6 C3 C4 . . 110.3(3) no
O6 C3 C2 . . 113.8(3) no
C4 C3 C2 . . 108.7(3) no
O6 C3 H3 . . 107.9 no
C4 C3 H3 . . 107.9 no
C2 C3 H3 . . 107.9 no
O3 C4 O4 . . 125.0(4) no
O3 C4 C3 . . 118.8(4) no
O4 C4 C3 . . 116.2(4) no
C1 O1 Ce . . 123.9(3) no
C1 O2 Ce . 1_455 129.9(2) no
Ce O1W H1WA . . 123(5) no
Ce O1W H1WB . . 124(5) no
H1WA O1W H1WB . . 108(2) no
C4 O3 Ce . 1_445 137.5(3) no
Ce O2W H2WA . . 130(4) no
Ce O2W H2WB . . 118(4) no
H2WA O2W H2WB . . 108(2) no
C4 O4 Ce . 2_849 123.0(3) no
Ce O3W H3WA . . 108(6) no
Ce O3W H3WB . . 118(6) no
H3WA O3W H3WB . . 109(3) no
C2 O5 Ce . 1_455 123.1(2) no
C2 O5 H5 . . 104(4) no
Ce O5 H5 1_455 . 131(4) no
C3 O6 Ce . 2_849 117.5(2) no
C3 O6 H6 . . 109(5) no
Ce O6 H6 2_849 . 102(4) no
O2 Ce O4 1_655 2_859 73.81(12) yes
O2 Ce O1 1_655 . 122.16(11) yes
O4 Ce O1 2_859 . 73.95(13) yes
O2 Ce O2W 1_655 . 145.62(12) yes
O4 Ce O2W 2_859 . 129.66(13) yes
O1 Ce O2W . . 90.98(12) yes
O2 Ce O3 1_655 1_665 74.42(13) yes
O4 Ce O3 2_859 1_665 89.58(15) yes
O1 Ce O3 . 1_665 150.16(13) yes
O2W Ce O3 . 1_665 80.48(15) yes
O2 Ce O3W 1_655 . 104.28(16) yes
O4 Ce O3W 2_859 . 138.18(16) yes
O1 Ce O3W . . 72.54(17) yes
O2W Ce O3W . . 75.20(17) yes
O3 Ce O3W 1_665 . 131.01(16) yes
O2 Ce O1W 1_655 . 71.20(15) yes
O4 Ce O1W 2_859 . 140.97(15) yes
O1 Ce O1W . . 141.00(17) yes
O2W Ce O1W . . 77.07(14) yes
O3 Ce O1W 1_665 . 64.87(16) yes
O3W Ce O1W . . 68.54(19) yes
O2 Ce O5 1_655 1_655 60.18(10) yes
O4 Ce O5 2_859 1_655 71.34(12) yes
O1 Ce O5 . 1_655 64.53(10) yes
O2W Ce O5 . 1_655 143.65(15) yes
O3 Ce O5 1_665 1_655 133.89(14) yes
O3W Ce O5 . 1_655 72.06(14) yes
O1W Ce O5 . 1_655 104.60(13) yes
O2 Ce O6 1_655 2_859 124.05(13) yes
O4 Ce O6 2_859 2_859 60.90(10) yes
O1 Ce O6 . 2_859 76.04(12) yes
O2W Ce O6 . 2_859 68.93(13) yes
O3 Ce O6 1_665 2_859 74.20(11) yes
O3W Ce O6 . 2_859 131.18(15) yes
O1W Ce O6 . 2_859 130.12(14) yes
O5 Ce O6 1_655 2_859 124.48(11) yes

loop_
_geom_bond_atom_site_label_1
_geom_bond_atom_site_label_2
_geom_bond_site_symmetry_2
_geom_bond_distance
_geom_bond_publ_flag
C1 O2 . 1.244(6) no
C1 O1 . 1.247(5) no
C1 C2 . 1.538(6) no
C2 O5 . 1.428(5) no
C2 C3 . 1.548(6) no
C2 H2 . 0.98 no
C3 O6 . 1.408(5) no
C3 C4 . 1.534(6) no
C3 H3 . 0.98 no
C4 O3 . 1.238(6) no
C4 O4 . 1.265(5) no
O1 Ce . 2.490(3) yes
O2 Ce 1_455 2.442(3) yes
O1W Ce . 2.590(4) yes
O1W H1WA . 0.847(14) no
O1W H1WB . 0.850(14) no
O3 Ce 1_445 2.531(3) yes
O2W Ce . 2.512(4) yes
O2W H2WA . 0.849(14) no
O2W H2WB . 0.845(14) no
O4 Ce 2_849 2.481(4) yes
O3W Ce . 2.535(5) yes
O3W H3WA . 0.841(15) no
O3W H3WB . 0.843(14) no
O5 Ce 1_455 2.605(3) yes
O5 H5 . 0.83(3) no
O6 Ce 2_849 2.625(3) yes
O6 H6 . 0.90(7) no
Ce O2 1_655 2.442(3) yes
Ce O4 2_859 2.481(4) yes
Ce O3 1_665 2.531(4) yes
Ce O5 1_655 2.605(3) yes
Ce O6 2_859 2.625(3) yes

loop_
_geom_hbond_atom_site_label_D
_geom_hbond_atom_site_label_H
_geom_hbond_atom_site_label_A
_geom_hbond_site_symmetry_A
_geom_hbond_distance_DH
_geom_hbond_distance_HA
_geom_hbond_distance_DA
_geom_hbond_angle_DHA
_geom_hbond_publ_flag
O1W H1WA Cl1 . 0.8500 2.3700 3.17100(10) 157.00 yes
O1W H1WB Cl1 2_948 0.8500 2.3500 3.18710(10) 167.00 yes
O3W H3WA Cl1 1_545 0.8400 2.4600 3.08840(10) 132.00 yes
O3W H3WB Cl1 2_848 0.8400 2.4200 3.19660(10) 154.00 yes
O5 H5 Cl1 1_445 0.83(3) 2.46(3) 3.19910(10) 149.00 yes
O2W H2WA Cl1 . 0.8500 2.3200 3.09730(10) 152.00 yes
O6 H6 O4 2_759 0.90(7) 1.73(7) 2.6241(7) 170.00 yes
O2W H2WB O1W 1_455 0.8500 2.5600 3.27280(10) 142.00 yes
O2W H2WB O2 . 0.8500 2.2300 2.86850(10) 132.00 yes

loop_
_geom_torsion_atom_site_label_1
_geom_torsion_atom_site_label_2
_geom_torsion_atom_site_label_3
_geom_torsion_atom_site_label_4
_geom_torsion_site_symmetry_1
_geom_torsion_site_symmetry_2
_geom_torsion_site_symmetry_3
_geom_torsion_site_symmetry_4
_geom_torsion
_geom_torsion_publ_flag
O2 C1 C2 O5 . . . . -0.6(6) no
O1 C1 C2 O5 . . . . 179.2(4) no
O2 C1 C2 C3 . . . . -122.0(4) no
O1 C1 C2 C3 . . . . 57.8(5) no
O5 C2 C3 O6 . . . . -74.5(4) no
C1 C2 C3 O6 . . . . 43.9(4) no
O5 C2 C3 C4 . . . . 48.8(4) no
C1 C2 C3 C4 . . . . 167.2(3) no
O6 C3 C4 O3 . . . . -175.5(4) no
C2 C3 C4 O3 . . . . 59.1(5) no
O6 C3 C4 O4 . . . . 5.5(5) no
C2 C3 C4 O4 . . . . -119.9(4) no
O2 C1 O1 Ce . . . . -21.3(7) no
C2 C1 O1 Ce . . . . 158.9(3) no
O1 C1 O2 Ce . . . 1_455 -164.6(4) no
C2 C1 O2 Ce . . . 1_455 15.2(7) no
O4 C4 O3 Ce . . . 1_445 -11.7(9) no
C3 C4 O3 Ce . . . 1_445 169.3(4) no
O3 C4 O4 Ce . . . 2_849 147.8(4) no
C3 C4 O4 Ce . . . 2_849 -33.2(5) no
C1 C2 O5 Ce . . . 1_455 -12.0(4) no
C3 C2 O5 Ce . . . 1_455 109.3(3) no
C4 C3 O6 Ce . . . 2_849 21.0(4) no
C2 C3 O6 Ce . . . 2_849 143.5(2) no
